data_7202689
loop_
_publ_author_name
'Christer B. Aaker\"oy'
'Nate Schultheiss'
'John Desper'
'Curtis Moore'

_publ_section_title
;
 Attempted assembly of discrete coordination complexes into 1-D chains
 using halogen bonding or halogen?halogen interactions
;
_journal_issue 5
_journal_name_full CrystEngComm
_journal_page_first 421
_journal_paper_doi 10.1039/b700286f
_journal_volume 9
_journal_year 2007
_chemical_formula_moiety
;
Co (C5 H O2 F6)2 (C13 H6 F4 N Br)2
;
_chemical_formula_sum 'C36 H14 Br2 Co F20 N2 O4'
_chemical_formula_weight 1137.24
_chemical_name_common
;NSBrCo Co(F6-acac)2 (1-(4-pyridyl)-2-(2,3,5,6-F4-4-Br-
phenyl)ethene)2
;
_chemical_name_systematic
;
NSBrCo Co(F6-acac)2 [1-(4-pyridyl)-2-(2,3,5,6-F4-4-Br-phenyl)ethene]2
;
_space_group_IT_number 2
_symmetry_cell_setting triclinic
_symmetry_space_group_name_Hall '-P 1'
_symmetry_space_group_name_H-M 'P -1'
_atom_sites_solution_hydrogens geom
_atom_sites_solution_primary direct
_atom_sites_solution_secondary difmap
_audit_creation_method SHELXL-97
_cell_angle_alpha 86.370(2)
_cell_angle_beta 86.442(2)
_cell_angle_gamma 70.214(2)
_cell_formula_units_Z 1
_cell_length_a 8.9245(4)
_cell_length_b 9.0077(3)
_cell_length_c 13.0921(5)
_cell_measurement_reflns_used 9944
_cell_measurement_temperature 100(2)
_cell_measurement_theta_max 24.95
_cell_measurement_theta_min 2.25
_cell_volume 987.42(7)
_computing_cell_refinement 'Bruker XSCANS'
_computing_data_collection 'Bruker XSCANS'
_computing_data_reduction 'Bruker SHELXTL'
_computing_molecular_graphics 'Bruker SHELXTL'
_computing_publication_material 'Bruker SHELXTL'
_computing_structure_refinement 'SHELXL-97 (Sheldrick, 1997)'
_computing_structure_solution 'SHELXS-97 (Sheldrick, 1990)'
_diffrn_ambient_temperature 100(2)
_diffrn_measured_fraction_theta_full 0.995
_diffrn_measured_fraction_theta_max 0.995
_diffrn_measurement_device_type 'CCD area detector'
_diffrn_measurement_method 'phi and omega scans'
_diffrn_radiation_monochromator graphite
_diffrn_radiation_source 'fine-focus sealed tube'
_diffrn_radiation_type MoK\a
_diffrn_radiation_wavelength 0.71073
_diffrn_reflns_av_R_equivalents 0.0371
_diffrn_reflns_av_sigmaI/netI 0.0341
_diffrn_reflns_limit_h_max 11
_diffrn_reflns_limit_h_min -11
_diffrn_reflns_limit_k_max 11
_diffrn_reflns_limit_k_min -11
_diffrn_reflns_limit_l_max 16
_diffrn_reflns_limit_l_min -16
_diffrn_reflns_number 30628
_diffrn_reflns_theta_full 27.14
_diffrn_reflns_theta_max 27.14
_diffrn_reflns_theta_min 3.12
_exptl_absorpt_coefficient_mu 2.596
_exptl_absorpt_correction_T_max 1.000
_exptl_absorpt_correction_T_min 0.913
_exptl_absorpt_correction_type multi-scan
_exptl_absorpt_process_details SADABS
_exptl_crystal_colour lustrous
_exptl_crystal_density_diffrn 1.912
_exptl_crystal_density_method 'not measured'
_exptl_crystal_description Block
_exptl_crystal_F_000 553
_exptl_crystal_size_max 0.230
_exptl_crystal_size_mid 0.200
_exptl_crystal_size_min 0.110
_refine_diff_density_max 0.708
_refine_diff_density_min -0.718
_refine_diff_density_rms 0.069
_refine_ls_extinction_method none
_refine_ls_goodness_of_fit_ref 1.027
_refine_ls_hydrogen_treatment constr
_refine_ls_matrix_type full
_refine_ls_number_parameters 316
_refine_ls_number_reflns 4360
_refine_ls_number_restraints 19
_refine_ls_restrained_S_all 1.026
_refine_ls_R_factor_all 0.0562
_refine_ls_R_factor_gt 0.0354
_refine_ls_shift/su_max 0.001
_refine_ls_shift/su_mean 0.000
_refine_ls_structure_factor_coef Fsqd
_refine_ls_weighting_details 'calc w=1/[\s^2^(Fo^2^)+(0.0400P)^2^+0.6000P] where P=(Fo^2^+2Fc^2^)/3'
_refine_ls_weighting_scheme calc
_refine_ls_wR_factor_gt 0.0795
_refine_ls_wR_factor_ref 0.0874
_reflns_number_gt 3300
_reflns_number_total 4360
_reflns_threshold_expression >2sigma(I)
_cod_data_source_file b700286f.txt
_cod_data_source_block 4
_cod_depositor_comments
;
The following automatic conversions were performed:
'_symmetry_cell_setting' value 'Triclinic' changed to 'triclinic'
according to '/home/saulius/struct/CIF-dictionaries/cif_core.dic'
dictionary named 'cif_core.dic' version 2.4.1 from 2010-06-29.

Automatic conversion script
Id: cif_fix_enum 1527 2010-12-29 10:47:43Z saulius 
;
_cod_original_sg_symbol_H-M P-1
_cod_database_code 7202689

loop_
_symmetry_equiv_pos_as_xyz
'x, y, z'
'-x, -y, -z'

loop_
_atom_site_label
_atom_site_type_symbol
_atom_site_fract_x
_atom_site_fract_y
_atom_site_fract_z
_atom_site_U_iso_or_equiv
_atom_site_adp_type
_atom_site_occupancy
_atom_site_symmetry_multiplicity
_atom_site_calc_flag
_atom_site_refinement_flags
_atom_site_disorder_assembly
_atom_site_disorder_group
Co1 Co 0.5000 1.0000 0.5000 0.02665(13) Uani 1 2 d S . .
Br1 Br 1.13575(4) -0.05103(3) -0.22269(2) 0.04813(12) Uani 1 1 d . . .
N11 N 0.6226(2) 0.8349(2) 0.38913(16) 0.0295(5) Uani 1 1 d . . .
C12 C 0.5550(3) 0.8261(3) 0.3020(2) 0.0348(6) Uani 1 1 d . . .
H12 H 0.4531 0.8962 0.2904 0.042 Uiso 1 1 calc R . .
C13 C 0.6286(3) 0.7189(3) 0.2295(2) 0.0365(6) Uani 1 1 d . . .
H13 H 0.5770 0.7174 0.1703 0.044 Uiso 1 1 calc R . .
C14 C 0.7814(3) 0.6120(3) 0.2449(2) 0.0330(6) Uani 1 1 d . . .
C15 C 0.8523(3) 0.6246(3) 0.3340(2) 0.0342(6) Uani 1 1 d . . .
H15 H 0.9555 0.5585 0.3466 0.041 Uiso 1 1 calc R . .
C16 C 0.7703(3) 0.7343(3) 0.4034(2) 0.0325(6) Uani 1 1 d . . .
H16 H 0.8194 0.7390 0.4631 0.039 Uiso 1 1 calc R . .
C17 C 0.8686(3) 0.4893(3) 0.1741(2) 0.0375(6) Uani 1 1 d . . .
H17 H 0.9750 0.4342 0.1864 0.045 Uiso 1 1 calc R . .
C21 C 1.0373(4) 0.0977(3) -0.1248(2) 0.0380(7) Uani 1 1 d . . .
C22 C 0.8742(4) 0.1744(3) -0.1202(2) 0.0386(7) Uani 1 1 d . . .
F22 F 0.7815(2) 0.1392(2) -0.18475(13) 0.0544(5) Uani 1 1 d . . .
C23 C 0.8051(3) 0.2856(3) -0.0488(2) 0.0348(6) Uani 1 1 d . . .
F23 F 0.6453(2) 0.3534(2) -0.04659(13) 0.0477(4) Uani 1 1 d . . .
C24 C 0.8912(3) 0.3281(3) 0.0219(2) 0.0332(6) Uani 1 1 d . . .
C25 C 1.0552(4) 0.2470(3) 0.0159(2) 0.0387(7) Uani 1 1 d . . .
F25 F 1.1510(2) 0.2790(2) 0.07983(14) 0.0558(5) Uani 1 1 d . . .
C26 C 1.1257(4) 0.1352(3) -0.0544(2) 0.0399(7) Uani 1 1 d . . .
F26 F 1.2832(2) 0.0620(2) -0.05396(14) 0.0563(5) Uani 1 1 d . . .
C27 C 0.8082(3) 0.4502(3) 0.0936(2) 0.0350(6) Uani 1 1 d . . .
H27 H 0.7018 0.5065 0.0818 0.042 Uiso 1 1 calc R . .
C31A C 0.1579(3) 0.7551(3) 0.4973(2) 0.0369(7) Uani 0.885(11) 1 d PD A 1
F31A F 0.0512(4) 0.7630(5) 0.5748(2) 0.0512(11) Uani 0.885(11) 1 d PD A 1
F31B F 0.2051(3) 0.6052(4) 0.4686(3) 0.0551(12) Uani 0.885(11) 1 d PD A 1
F31C F 0.0825(5) 0.8450(5) 0.4209(3) 0.0663(14) Uani 0.885(11) 1 d PD A 1
C31B C 0.1579(3) 0.7551(3) 0.4973(2) 0.0369(7) Uani 0.060(5) 1 d PD A 2
F31D F 0.025(3) 0.850(4) 0.537(3) 0.0512(11) Uani 0.060(5) 1 d PD A 2
F31E F 0.166(5) 0.609(3) 0.517(3) 0.0551(12) Uani 0.060(5) 1 d PD A 2
F31F F 0.160(6) 0.773(6) 0.3962(13) 0.0663(14) Uani 0.060(5) 1 d PD A 2
C31C C 0.1579(3) 0.7551(3) 0.4973(2) 0.0369(7) Uani 0.057(9) 1 d PD A 3
F31G F 0.087(6) 0.698(7) 0.572(3) 0.0512(11) Uani 0.057(9) 1 d PD A 3
F31H F 0.053(5) 0.884(3) 0.460(4) 0.0551(12) Uani 0.057(9) 1 d PD A 3
F31I F 0.210(4) 0.658(5) 0.423(3) 0.0663(14) Uani 0.057(9) 1 d PD A 3
C32 C 0.2982(3) 0.8000(3) 0.53001(19) 0.0284(6) Uani 1 1 d . . .
O32 O 0.3086(2) 0.9241(2) 0.48827(13) 0.0300(4) Uani 1 1 d . A .
C33 C 0.3930(3) 0.7001(3) 0.6031(2) 0.0343(6) Uani 1 1 d . A .
H33 H 0.3691 0.6109 0.6271 0.041 Uiso 1 1 calc R . .
C34 C 0.5228(3) 0.7270(3) 0.64257(19) 0.0292(6) Uani 1 1 d . . .
C35 C 0.6051(4) 0.6192(4) 0.7325(2) 0.0415(7) Uani 1 1 d . A .
F35A F 0.5845(3) 0.4806(3) 0.73758(19) 0.0844(8) Uani 1 1 d . . .
F35B F 0.5518(3) 0.6864(3) 0.81989(14) 0.0821(7) Uani 1 1 d . . .
F35C F 0.7599(2) 0.5890(2) 0.72737(15) 0.0573(5) Uani 1 1 d . . .
O34 O 0.5808(2) 0.8321(2) 0.61604(13) 0.0316(4) Uani 1 1 d . A .

loop_
_atom_site_aniso_label
_atom_site_aniso_U_11
_atom_site_aniso_U_22
_atom_site_aniso_U_33
_atom_site_aniso_U_23
_atom_site_aniso_U_13
_atom_site_aniso_U_12
Co1 0.0267(3) 0.0283(3) 0.0295(3) -0.0045(2) -0.0030(2) -0.0142(2)
Br1 0.0704(2) 0.03663(18) 0.03142(17) -0.00701(12) 0.00770(14) -0.01091(15)
N11 0.0283(12) 0.0310(12) 0.0338(12) -0.0065(9) -0.0004(9) -0.0151(10)
C12 0.0337(15) 0.0358(15) 0.0361(15) -0.0068(12) -0.0056(12) -0.0114(12)
C13 0.0395(16) 0.0412(16) 0.0332(15) -0.0076(13) -0.0052(12) -0.0178(14)
C14 0.0359(15) 0.0321(14) 0.0354(15) -0.0062(12) 0.0017(12) -0.0171(13)
C15 0.0280(14) 0.0370(15) 0.0390(15) -0.0070(12) -0.0023(12) -0.0116(12)
C16 0.0293(15) 0.0379(15) 0.0349(14) -0.0060(12) -0.0032(11) -0.0165(13)
C17 0.0375(16) 0.0382(16) 0.0382(16) -0.0087(13) -0.0008(13) -0.0136(13)
C21 0.0541(19) 0.0314(15) 0.0261(14) -0.0009(12) 0.0041(13) -0.0124(14)
C22 0.0537(19) 0.0352(15) 0.0277(14) -0.0022(12) -0.0060(13) -0.0148(14)
F22 0.0608(12) 0.0568(11) 0.0438(10) -0.0186(9) -0.0146(9) -0.0125(9)
C23 0.0394(16) 0.0318(15) 0.0314(14) -0.0014(12) -0.0040(12) -0.0089(13)
F23 0.0428(10) 0.0524(11) 0.0439(10) -0.0133(8) -0.0108(8) -0.0070(8)
C24 0.0414(16) 0.0317(14) 0.0289(14) -0.0024(11) -0.0002(12) -0.0153(13)
C25 0.0423(17) 0.0439(17) 0.0346(15) -0.0072(13) -0.0008(13) -0.0198(14)
F25 0.0387(10) 0.0753(13) 0.0574(11) -0.0288(10) -0.0009(8) -0.0198(9)
C26 0.0410(18) 0.0402(16) 0.0357(15) -0.0020(13) 0.0050(13) -0.0111(14)
F26 0.0448(11) 0.0676(12) 0.0516(11) -0.0161(10) 0.0058(8) -0.0114(9)
C27 0.0371(16) 0.0331(15) 0.0358(15) -0.0052(12) 0.0008(12) -0.0129(13)
C31A 0.0391(16) 0.0397(16) 0.0393(16) 0.0010(13) -0.0108(13) -0.0216(14)
F31A 0.0376(15) 0.072(3) 0.0565(13) -0.0082(15) 0.0012(11) -0.0335(17)
F31B 0.0626(15) 0.0536(16) 0.064(3) -0.0236(16) -0.0065(14) -0.0341(11)
F31C 0.072(2) 0.083(2) 0.069(2) 0.0339(19) -0.047(2) -0.057(2)
C31B 0.0391(16) 0.0397(16) 0.0393(16) 0.0010(13) -0.0108(13) -0.0216(14)
F31D 0.0376(15) 0.072(3) 0.0565(13) -0.0082(15) 0.0012(11) -0.0335(17)
F31E 0.0626(15) 0.0536(16) 0.064(3) -0.0236(16) -0.0065(14) -0.0341(11)
F31F 0.072(2) 0.083(2) 0.069(2) 0.0339(19) -0.047(2) -0.057(2)
C31C 0.0391(16) 0.0397(16) 0.0393(16) 0.0010(13) -0.0108(13) -0.0216(14)
F31G 0.0376(15) 0.072(3) 0.0565(13) -0.0082(15) 0.0012(11) -0.0335(17)
F31H 0.0626(15) 0.0536(16) 0.064(3) -0.0236(16) -0.0065(14) -0.0341(11)
F31I 0.072(2) 0.083(2) 0.069(2) 0.0339(19) -0.047(2) -0.057(2)
C32 0.0284(14) 0.0327(14) 0.0287(13) -0.0082(11) -0.0001(11) -0.0153(12)
O32 0.0275(9) 0.0315(10) 0.0347(10) -0.0027(8) -0.0048(8) -0.0139(8)
C33 0.0381(16) 0.0349(15) 0.0373(15) 0.0031(12) -0.0070(12) -0.0218(13)
C34 0.0270(14) 0.0311(14) 0.0289(14) -0.0055(11) 0.0002(11) -0.0086(11)
C35 0.0389(17) 0.0450(18) 0.0423(17) 0.0006(14) -0.0098(13) -0.0152(14)
F35A 0.1071(18) 0.0669(14) 0.0995(17) 0.0473(12) -0.0614(15) -0.0550(13)
F35B 0.0768(15) 0.1064(18) 0.0330(10) 0.0002(11) -0.0046(10) 0.0085(13)
F35C 0.0390(10) 0.0647(12) 0.0633(12) 0.0108(10) -0.0192(9) -0.0107(9)
O34 0.0301(10) 0.0354(10) 0.0336(10) -0.0018(8) -0.0065(8) -0.0159(8)

loop_
_atom_type_symbol
_atom_type_description
_atom_type_scat_dispersion_real
_atom_type_scat_dispersion_imag
_atom_type_scat_source
C C 0.0033 0.0016 'International Tables Vol C Tables 4.2.6.8 and 6.1.1.4'
H H 0.0000 0.0000 'International Tables Vol C Tables 4.2.6.8 and 6.1.1.4'
N N 0.0061 0.0033 'International Tables Vol C Tables 4.2.6.8 and 6.1.1.4'
O O 0.0106 0.0060 'International Tables Vol C Tables 4.2.6.8 and 6.1.1.4'
F F 0.0171 0.0103 'International Tables Vol C Tables 4.2.6.8 and 6.1.1.4'
Co Co 0.3494 0.9721 'International Tables Vol C Tables 4.2.6.8 and 6.1.1.4'
Br Br -0.2901 2.4595 'International Tables Vol C Tables 4.2.6.8 and 6.1.1.4'

loop_
_geom_angle_atom_site_label_1
_geom_angle_atom_site_label_2
_geom_angle_atom_site_label_3
_geom_angle
_geom_angle_site_symmetry_1
_geom_angle_site_symmetry_3
_geom_angle_publ_flag
O34 Co1 O34 180.00(10) 2_676 . ?
O34 Co1 O32 89.23(7) 2_676 2_676 ?
O34 Co1 O32 90.77(7) . 2_676 ?
O34 Co1 O32 90.77(7) 2_676 . ?
O34 Co1 O32 89.23(7) . . ?
O32 Co1 O32 180.0 2_676 . ?
O34 Co1 N11 90.75(8) 2_676 2_676 ?
O34 Co1 N11 89.25(8) . 2_676 ?
O32 Co1 N11 87.41(7) 2_676 2_676 ?
O32 Co1 N11 92.59(7) . 2_676 ?
O34 Co1 N11 89.25(8) 2_676 . ?
O34 Co1 N11 90.75(8) . . ?
O32 Co1 N11 92.59(7) 2_676 . ?
O32 Co1 N11 87.41(7) . . ?
N11 Co1 N11 180.0 2_676 . ?
C16 N11 C12 117.2(2) . . ?
C16 N11 Co1 121.44(17) . . ?
C12 N11 Co1 121.34(18) . . ?
N11 C12 C13 123.2(3) . . ?
N11 C12 H12 118.4 . . ?
C13 C12 H12 118.4 . . ?
C12 C13 C14 119.8(2) . . ?
C12 C13 H13 120.1 . . ?
C14 C13 H13 120.1 . . ?
C15 C14 C13 116.7(2) . . ?
C15 C14 C17 119.1(2) . . ?
C13 C14 C17 124.2(2) . . ?
C16 C15 C14 120.1(3) . . ?
C16 C15 H15 120.0 . . ?
C14 C15 H15 120.0 . . ?
N11 C16 C15 123.0(2) . . ?
N11 C16 H16 118.5 . . ?
C15 C16 H16 118.5 . . ?
C27 C17 C14 125.5(3) . . ?
C27 C17 H17 117.3 . . ?
C14 C17 H17 117.3 . . ?
C26 C21 C22 117.5(3) . . ?
C26 C21 Br1 120.8(2) . . ?
C22 C21 Br1 121.7(2) . . ?
F22 C22 C23 119.2(3) . . ?
F22 C22 C21 120.2(2) . . ?
C23 C22 C21 120.6(3) . . ?
F23 C23 C22 117.8(2) . . ?
F23 C23 C24 118.9(2) . . ?
C22 C23 C24 123.3(3) . . ?
C23 C24 C25 114.6(2) . . ?
C23 C24 C27 119.6(3) . . ?
C25 C24 C27 125.8(2) . . ?
F25 C25 C26 117.2(3) . . ?
F25 C25 C24 120.0(2) . . ?
C26 C25 C24 122.8(3) . . ?
F26 C26 C25 118.8(3) . . ?
F26 C26 C21 119.9(3) . . ?
C25 C26 C21 121.2(3) . . ?
C17 C27 C24 126.9(3) . . ?
C17 C27 H27 116.5 . . ?
C24 C27 H27 116.5 . . ?
F31C C31A F31A 107.5(3) . . ?
F31C C31A F31B 107.3(3) . . ?
F31A C31A F31B 105.3(2) . . ?
F31C C31A C32 113.2(2) . . ?
F31A C31A C32 111.4(2) . . ?
F31B C31A C32 111.7(2) . . ?
O32 C32 C33 129.0(2) . . ?
O32 C32 C31A 114.8(2) . . ?
C33 C32 C31A 116.2(2) . . ?
C32 O32 Co1 124.15(16) . . ?
C32 C33 C34 123.1(2) . . ?
C32 C33 H33 118.5 . . ?
C34 C33 H33 118.5 . . ?
O34 C34 C33 128.4(2) . . ?
O34 C34 C35 113.7(2) . . ?
C33 C34 C35 117.8(2) . . ?
F35C C35 F35B 106.6(2) . . ?
F35C C35 F35A 105.9(3) . . ?
F35B C35 F35A 107.8(3) . . ?
F35C C35 C34 112.2(2) . . ?
F35B C35 C34 110.6(2) . . ?
F35A C35 C34 113.3(2) . . ?
C34 O34 Co1 124.84(16) . . ?

loop_
_geom_bond_atom_site_label_1
_geom_bond_atom_site_label_2
_geom_bond_distance
_geom_bond_site_symmetry_2
_geom_bond_publ_flag
Co1 O34 2.0545(17) 2_676 ?
Co1 O34 2.0545(17) . ?
Co1 O32 2.0607(16) 2_676 ?
Co1 O32 2.0607(16) . ?
Co1 N11 2.119(2) 2_676 ?
Co1 N11 2.119(2) . ?
Br1 C21 1.868(3) . ?
N11 C16 1.339(3) . ?
N11 C12 1.342(3) . ?
C12 C13 1.369(4) . ?
C12 H12 0.9300 . ?
C13 C14 1.396(4) . ?
C13 H13 0.9300 . ?
C14 C15 1.390(4) . ?
C14 C17 1.464(4) . ?
C15 C16 1.371(4) . ?
C15 H15 0.9300 . ?
C16 H16 0.9300 . ?
C17 C27 1.331(4) . ?
C17 H17 0.9300 . ?
C21 C26 1.377(4) . ?
C21 C22 1.383(4) . ?
C22 F22 1.341(3) . ?
C22 C23 1.373(4) . ?
C23 F23 1.347(3) . ?
C23 C24 1.388(4) . ?
C24 C25 1.397(4) . ?
C24 C27 1.460(4) . ?
C25 F25 1.342(3) . ?
C25 C26 1.368(4) . ?
C26 F26 1.336(3) . ?
C27 H27 0.9300 . ?
C31A F31C 1.312(3) . ?
C31A F31A 1.336(4) . ?
C31A F31B 1.342(4) . ?
C31A C32 1.531(4) . ?
C32 O32 1.242(3) . ?
C32 C33 1.385(4) . ?
C33 C34 1.395(4) . ?
C33 H33 0.9300 . ?
C34 O34 1.247(3) . ?
C34 C35 1.532(4) . ?
C35 F35C 1.313(3) . ?
C35 F35B 1.315(4) . ?
C35 F35A 1.319(3) . ?

loop_
_geom_torsion_atom_site_label_1
_geom_torsion_atom_site_label_2
_geom_torsion_atom_site_label_3
_geom_torsion_atom_site_label_4
_geom_torsion
_geom_torsion_site_symmetry_1
_geom_torsion_site_symmetry_2
_geom_torsion_site_symmetry_3
_geom_torsion_site_symmetry_4
_geom_torsion_publ_flag
O34 Co1 N11 C16 138.39(19) 2_676 . . . ?
O34 Co1 N11 C16 -41.61(19) . . . . ?
O32 Co1 N11 C16 49.20(19) 2_676 . . . ?
O32 Co1 N11 C16 -130.80(19) . . . . ?
O34 Co1 N11 C12 -42.2(2) 2_676 . . . ?
O34 Co1 N11 C12 137.8(2) . . . . ?
O32 Co1 N11 C12 -131.3(2) 2_676 . . . ?
O32 Co1 N11 C12 48.7(2) . . . . ?
C16 N11 C12 C13 1.0(4) . . . . ?
Co1 N11 C12 C13 -178.5(2) . . . . ?
N11 C12 C13 C14 0.1(4) . . . . ?
C12 C13 C14 C15 -1.7(4) . . . . ?
C12 C13 C14 C17 177.9(3) . . . . ?
C13 C14 C15 C16 2.3(4) . . . . ?
C17 C14 C15 C16 -177.3(2) . . . . ?
C12 N11 C16 C15 -0.4(4) . . . . ?
Co1 N11 C16 C15 179.1(2) . . . . ?
C14 C15 C16 N11 -1.3(4) . . . . ?
C15 C14 C17 C27 170.6(3) . . . . ?
C13 C14 C17 C27 -9.0(5) . . . . ?
C26 C21 C22 F22 -177.9(3) . . . . ?
Br1 C21 C22 F22 2.3(4) . . . . ?
C26 C21 C22 C23 1.1(4) . . . . ?
Br1 C21 C22 C23 -178.7(2) . . . . ?
F22 C22 C23 F23 0.7(4) . . . . ?
C21 C22 C23 F23 -178.4(2) . . . . ?
F22 C22 C23 C24 179.1(3) . . . . ?
C21 C22 C23 C24 0.0(4) . . . . ?
F23 C23 C24 C25 177.7(2) . . . . ?
C22 C23 C24 C25 -0.7(4) . . . . ?
F23 C23 C24 C27 -3.0(4) . . . . ?
C22 C23 C24 C27 178.6(3) . . . . ?
C23 C24 C25 F25 179.4(2) . . . . ?
C27 C24 C25 F25 0.1(4) . . . . ?
C23 C24 C25 C26 0.3(4) . . . . ?
C27 C24 C25 C26 -179.0(3) . . . . ?
F25 C25 C26 F26 1.6(4) . . . . ?
C24 C25 C26 F26 -179.2(3) . . . . ?
F25 C25 C26 C21 -178.3(3) . . . . ?
C24 C25 C26 C21 0.9(5) . . . . ?
C22 C21 C26 F26 178.5(2) . . . . ?
Br1 C21 C26 F26 -1.7(4) . . . . ?
C22 C21 C26 C25 -1.6(4) . . . . ?
Br1 C21 C26 C25 178.2(2) . . . . ?
C14 C17 C27 C24 -179.6(3) . . . . ?
C23 C24 C27 C17 170.3(3) . . . . ?
C25 C24 C27 C17 -10.4(5) . . . . ?
F31C C31A C32 O32 7.9(5) . . . . ?
F31A C31A C32 O32 -113.5(3) . . . . ?
F31B C31A C32 O32 129.1(3) . . . . ?
F31C C31A C32 C33 -173.6(4) . . . . ?
F31A C31A C32 C33 65.0(4) . . . . ?
F31B C31A C32 C33 -52.4(4) . . . . ?
C33 C32 O32 Co1 10.7(4) . . . . ?
C31A C32 O32 Co1 -171.00(17) . . . . ?
O34 Co1 O32 C32 167.83(19) 2_676 . . . ?
O34 Co1 O32 C32 -12.17(19) . . . . ?
N11 Co1 O32 C32 -101.39(19) 2_676 . . . ?
N11 Co1 O32 C32 78.61(19) . . . . ?
O32 C32 C33 C34 -0.2(5) . . . . ?
C31A C32 C33 C34 -178.4(2) . . . . ?
C32 C33 C34 O34 -5.3(5) . . . . ?
C32 C33 C34 C35 172.5(3) . . . . ?
O34 C34 C35 F35C -37.8(3) . . . . ?
C33 C34 C35 F35C 144.0(3) . . . . ?
O34 C34 C35 F35B 81.1(3) . . . . ?
C33 C34 C35 F35B -97.1(3) . . . . ?
O34 C34 C35 F35A -157.7(3) . . . . ?
C33 C34 C35 F35A 24.1(4) . . . . ?
C33 C34 O34 Co1 -1.2(4) . . . . ?
C35 C34 O34 Co1 -179.15(17) . . . . ?
O32 Co1 O34 C34 -172.2(2) 2_676 . . . ?
O32 Co1 O34 C34 7.8(2) . . . . ?
N11 Co1 O34 C34 100.4(2) 2_676 . . . ?
N11 Co1 O34 C34 -79.6(2) . . . . ?
